data_7222364
loop_
_publ_author_name
'Yang, Gao-Wen'
'Zhang, Fei Fei'
'Wu, Qi'
'Cao, Meng Jie'
'Bai, Yu'
'Li, Qiao-Yun'
'Wei, Bo'
'Zou, Jian Hua'

_publ_section_title
;
 Substituted group directed assembly of energetic lead(II) compounds based
 on structure-relevant ligands
;
_journal_name_full 'RSC Adv.'
_journal_paper_doi 10.1039/C5RA17301A
_journal_year 2015
_chemical_formula_moiety 'C12 H16 N10 O4 Pb, 3(H2 O)'
_chemical_formula_sum 'C12 H22 N10 O7 Pb'
_chemical_formula_weight 625.59
_chemical_name_systematic
; 
 ? 
;
_space_group_IT_number 2
_symmetry_cell_setting triclinic
_symmetry_space_group_name_Hall '-P 1'
_symmetry_space_group_name_H-M 'P -1'
_atom_sites_solution_hydrogens geom
_atom_sites_solution_primary direct
_atom_sites_solution_secondary difmap
_audit_creation_method SHELXL-97
_audit_update_record
;
2015-07-16 deposited with the CCDC.
2015-09-28 downloaded from the CCDC.
;
_cell_angle_alpha 70.45(3)
_cell_angle_beta 76.89(3)
_cell_angle_gamma 89.02(3)
_cell_formula_units_Z 2
_cell_length_a 8.1250(16)
_cell_length_b 10.772(2)
_cell_length_c 12.866(3)
_cell_measurement_temperature 291(2)
_cell_volume 1031.4(4)
_computing_molecular_graphics 'SHELXL-97 (Sheldrick, 1997)'
_computing_publication_material 'SHELXL-97 (Sheldrick, 1997)'
_computing_structure_refinement 'SHELXL-97 (Sheldrick, 1997)'
_computing_structure_solution 'SHELXS-97 (Sheldrick, 1990)'
_diffrn_ambient_temperature 291(2)
_diffrn_measured_fraction_theta_full 0.990
_diffrn_measured_fraction_theta_max 0.990
_diffrn_measurement_device_type 'Rigaku Mercury'
_diffrn_measurement_method \w
_diffrn_radiation_monochromator graphite
_diffrn_radiation_source 'fine-focus sealed tube'
_diffrn_radiation_type MoK\a
_diffrn_radiation_wavelength 0.71073
_diffrn_reflns_av_R_equivalents 0.0449
_diffrn_reflns_av_sigmaI/netI 0.0583
_diffrn_reflns_limit_h_max 10
_diffrn_reflns_limit_h_min -10
_diffrn_reflns_limit_k_max 13
_diffrn_reflns_limit_k_min -13
_diffrn_reflns_limit_l_max 16
_diffrn_reflns_limit_l_min -16
_diffrn_reflns_number 10658
_diffrn_reflns_theta_full 27.48
_diffrn_reflns_theta_max 27.48
_diffrn_reflns_theta_min 3.06
_diffrn_standards_decay_% 0
_diffrn_standards_interval_count 0
_diffrn_standards_interval_time 0
_diffrn_standards_number 0
_exptl_absorpt_coefficient_mu 8.237
_exptl_absorpt_correction_T_max 0.3036
_exptl_absorpt_correction_T_min 0.2896
_exptl_absorpt_correction_type multi-scan
_exptl_crystal_colour colourless
_exptl_crystal_density_diffrn 2.014
_exptl_crystal_density_method 'not measured'
_exptl_crystal_description block
_exptl_crystal_F_000 604
_exptl_crystal_size_max 0.20
_exptl_crystal_size_mid 0.19
_exptl_crystal_size_min 0.19
_refine_diff_density_max 0.819
_refine_diff_density_min -1.338
_refine_diff_density_rms 0.171
_refine_ls_extinction_method none
_refine_ls_goodness_of_fit_ref 0.786
_refine_ls_hydrogen_treatment mixed
_refine_ls_matrix_type full
_refine_ls_number_parameters 271
_refine_ls_number_reflns 4695
_refine_ls_number_restraints 0
_refine_ls_restrained_S_all 0.786
_refine_ls_R_factor_all 0.0451
_refine_ls_R_factor_gt 0.0366
_refine_ls_shift/su_max 0.001
_refine_ls_shift/su_mean 0.000
_refine_ls_structure_factor_coef Fsqd
_refine_ls_weighting_details 'calc w=1/[\s^2^(Fo^2^)+(0.1000P)^2^+0.0000P] where P=(Fo^2^+2Fc^2^)/3'
_refine_ls_weighting_scheme calc
_refine_ls_wR_factor_gt 0.1013
_refine_ls_wR_factor_ref 0.1089
_reflns_number_gt 4170
_reflns_number_total 4695
_reflns_threshold_expression >2sigma(I)
_cod_data_source_file c5ra17301a2.cif
_cod_data_source_block t
_cod_database_code 7222364

loop_
_symmetry_equiv_pos_as_xyz
'x, y, z'
'-x, -y, -z'

loop_
_atom_site_label
_atom_site_type_symbol
_atom_site_fract_x
_atom_site_fract_y
_atom_site_fract_z
_atom_site_U_iso_or_equiv
_atom_site_adp_type
_atom_site_occupancy
_atom_site_symmetry_multiplicity
_atom_site_calc_flag
_atom_site_refinement_flags
Pb1 Pb 0.94826(3) 0.29763(2) 0.231803(18) 0.02625(10) Uani 1 1 d .
N6 N 0.8013(7) 0.0978(5) 0.2085(5) 0.0331(12) Uani 1 1 d .
N7 N 0.5479(7) -0.2074(5) 0.0415(4) 0.0311(11) Uani 1 1 d .
N3 N 1.6486(7) 0.7527(5) 0.4334(5) 0.0322(12) Uani 1 1 d .
N1 N 1.1930(6) 0.3976(5) 0.2890(5) 0.0300(11) Uani 1 1 d .
N2 N 1.5021(7) 0.6954(5) 0.4337(5) 0.0317(12) Uani 1 1 d .
N8 N 0.4085(7) -0.2690(5) 0.0361(5) 0.0368(13) Uani 1 1 d .
N5 N 1.7152(7) 0.6325(5) 0.3255(4) 0.0319(12) Uani 1 1 d .
C6 C 1.5458(7) 0.6230(6) 0.3673(5) 0.0251(12) Uani 1 1 d .
C7 C 0.8701(8) 0.0258(7) 0.1453(6) 0.0354(15) Uani 1 1 d .
H7A H 0.9873 0.0309 0.1205 0.043 Uiso 1 1 calc R
N10 N 0.3252(7) -0.1682(5) 0.1581(5) 0.0333(12) Uani 1 1 d .
C9 C 0.6003(8) -0.0642(5) 0.1486(5) 0.0245(12) Uani 1 1 d .
N9 N 0.2758(7) -0.2473(6) 0.1076(5) 0.0381(13) Uani 1 1 d .
C3 C 1.4259(7) 0.5446(5) 0.3410(5) 0.0231(11) Uani 1 1 d .
N4 N 1.7730(7) 0.7139(6) 0.3706(5) 0.0359(13) Uani 1 1 d .
C1 C 1.1429(8) 0.4646(6) 0.3585(6) 0.0354(15) Uani 1 1 d .
H1A H 1.0275 0.4611 0.3905 0.043 Uiso 1 1 calc R
C11 C 0.6320(8) 0.0866(6) 0.2456(6) 0.0338(14) Uani 1 1 d .
H11A H 0.5819 0.1335 0.2922 0.041 Uiso 1 1 calc R
C12 C 0.4924(8) -0.1460(6) 0.1156(5) 0.0261(12) Uani 1 1 d .
C5 C 1.3611(8) 0.4028(6) 0.2454(6) 0.0350(14) Uani 1 1 d .
H5A H 1.3995 0.3562 0.1963 0.042 Uiso 1 1 calc R
C2 C 1.2505(8) 0.5401(6) 0.3873(5) 0.0319(13) Uani 1 1 d .
H2A H 1.2078 0.5864 0.4360 0.038 Uiso 1 1 calc R
C8 C 0.7756(8) -0.0562(6) 0.1147(5) 0.0314(13) Uani 1 1 d .
H8A H 0.8296 -0.1057 0.0715 0.038 Uiso 1 1 calc R
C4 C 1.4789(8) 0.4725(6) 0.2688(6) 0.0337(14) Uani 1 1 d .
H4A H 1.5935 0.4717 0.2367 0.040 Uiso 1 1 calc R
C10 C 0.5284(8) 0.0078(6) 0.2171(6) 0.0324(14) Uani 1 1 d .
H10A H 0.4115 0.0035 0.2438 0.039 Uiso 1 1 calc R
O5 O 0.0427(6) 0.3902(5) 0.8585(4) 0.0386(11) Uani 1 1 d .
H5C H 0.0576 0.4646 0.8657 0.058 Uiso 1 1 d R
H5B H -0.0532 0.3851 0.8437 0.058 Uiso 1 1 d R
O6 O 0.0832(6) 0.8507(5) 0.3467(4) 0.0396(11) Uani 1 1 d .
H6A H 0.0171 0.8824 0.3030 0.059 Uiso 1 1 d R
H6B H 0.0265 0.8232 0.4152 0.059 Uiso 1 1 d R
O1 O 1.1529(6) 0.3126(5) 0.0511(4) 0.0379(11) Uani 1 1 d .
H1B H 1.2217 0.2521 0.0644 0.057 Uiso 1 1 d R
H1C H 1.0993 0.3027 0.0046 0.057 Uiso 1 1 d R
O4 O 0.7525(6) 0.4022(5) 0.0724(4) 0.0407(11) Uani 1 1 d .
H4B H 0.8082 0.4040 0.0074 0.061 Uiso 1 1 d R
H4C H 0.6616 0.3538 0.0915 0.061 Uiso 1 1 d R
O2 O 1.1063(6) 0.1157(5) 0.3059(5) 0.0458(13) Uani 1 1 d .
H2B H 1.1836 0.1161 0.2489 0.069 Uiso 1 1 d R
H2C H 1.1506 0.1293 0.3553 0.069 Uiso 1 1 d R
O3 O 0.7899(7) 0.2142(5) 0.4539(4) 0.0460(12) Uani 1 1 d .
H3B H 0.7953 0.2762 0.4803 0.069 Uiso 1 1 d R
H3A H 0.6868 0.1921 0.4615 0.069 Uiso 1 1 d R
O7 O 0.2990(8) 0.0777(5) 0.4544(5) 0.0585(16) Uani 1 1 d .
H7B H 0.3895 0.1262 0.4364 0.088 Uiso 1 1 d R
H7C H 0.2893 0.0210 0.5203 0.088 Uiso 1 1 d R

loop_
_atom_site_aniso_label
_atom_site_aniso_U_11
_atom_site_aniso_U_22
_atom_site_aniso_U_33
_atom_site_aniso_U_23
_atom_site_aniso_U_13
_atom_site_aniso_U_12
Pb1 0.02396(14) 0.02840(14) 0.03133(15) -0.01490(10) -0.00876(10) -0.00094(9)
N6 0.033(3) 0.032(3) 0.038(3) -0.013(2) -0.014(2) -0.005(2)
N7 0.034(3) 0.031(3) 0.029(3) -0.011(2) -0.008(2) -0.007(2)
N3 0.035(3) 0.037(3) 0.029(3) -0.016(2) -0.009(2) -0.008(2)
N1 0.026(3) 0.029(3) 0.039(3) -0.015(2) -0.010(2) -0.001(2)
N2 0.030(3) 0.036(3) 0.035(3) -0.018(2) -0.007(2) -0.007(2)
N8 0.038(3) 0.037(3) 0.037(3) -0.011(2) -0.014(3) -0.005(2)
N5 0.027(3) 0.043(3) 0.030(3) -0.017(2) -0.005(2) -0.005(2)
C6 0.023(3) 0.032(3) 0.023(3) -0.011(2) -0.009(2) -0.003(2)
C7 0.021(3) 0.045(4) 0.041(4) -0.019(3) -0.001(3) -0.012(3)
N10 0.031(3) 0.037(3) 0.037(3) -0.016(2) -0.010(2) -0.003(2)
C9 0.029(3) 0.021(3) 0.021(3) -0.002(2) -0.007(2) -0.006(2)
N9 0.035(3) 0.042(3) 0.044(3) -0.019(3) -0.014(3) -0.007(3)
C3 0.025(3) 0.023(3) 0.024(3) -0.009(2) -0.009(2) -0.002(2)
N4 0.034(3) 0.041(3) 0.036(3) -0.014(2) -0.012(2) -0.008(2)
C1 0.023(3) 0.038(3) 0.046(4) -0.016(3) -0.005(3) -0.008(3)
C11 0.035(3) 0.036(3) 0.039(4) -0.022(3) -0.011(3) -0.001(3)
C12 0.027(3) 0.025(3) 0.027(3) -0.007(2) -0.011(2) -0.001(2)
C5 0.028(3) 0.038(3) 0.049(4) -0.027(3) -0.008(3) 0.006(3)
C2 0.027(3) 0.036(3) 0.035(3) -0.017(3) -0.003(3) -0.006(3)
C8 0.024(3) 0.038(3) 0.034(3) -0.019(3) -0.001(3) -0.004(3)
C4 0.029(3) 0.042(3) 0.042(4) -0.028(3) -0.010(3) 0.002(3)
C10 0.021(3) 0.038(3) 0.041(4) -0.019(3) -0.005(3) -0.005(3)
O5 0.036(3) 0.051(3) 0.040(3) -0.025(2) -0.015(2) 0.000(2)
O6 0.033(3) 0.043(3) 0.051(3) -0.025(2) -0.012(2) 0.001(2)
O1 0.034(2) 0.049(3) 0.037(3) -0.022(2) -0.010(2) 0.012(2)
O4 0.043(3) 0.047(3) 0.036(3) -0.018(2) -0.010(2) -0.005(2)
O2 0.046(3) 0.040(3) 0.071(4) -0.031(3) -0.035(3) 0.018(2)
O3 0.041(3) 0.065(3) 0.038(3) -0.031(3) 0.001(2) 0.008(2)
O7 0.088(5) 0.047(3) 0.057(4) -0.024(3) -0.040(3) -0.002(3)

loop_
_atom_type_symbol
_atom_type_description
_atom_type_scat_dispersion_real
_atom_type_scat_dispersion_imag
_atom_type_scat_source
C C 0.0033 0.0016 'International Tables Vol C Tables 4.2.6.8 and 6.1.1.4'
H H 0.0000 0.0000 'International Tables Vol C Tables 4.2.6.8 and 6.1.1.4'
N N 0.0061 0.0033 'International Tables Vol C Tables 4.2.6.8 and 6.1.1.4'
O O 0.0106 0.0060 'International Tables Vol C Tables 4.2.6.8 and 6.1.1.4'
Pb Pb -3.3944 10.1111 'International Tables Vol C Tables 4.2.6.8 and 6.1.1.4'

loop_
_geom_angle_atom_site_label_1
_geom_angle_atom_site_label_2
_geom_angle_atom_site_label_3
_geom_angle
O2 Pb1 O1 82.13(18)
O2 Pb1 N6 75.45(17)
O1 Pb1 N6 85.82(17)
O2 Pb1 N1 75.04(16)
O1 Pb1 N1 87.92(16)
N6 Pb1 N1 150.40(17)
O2 Pb1 O3 78.71(19)
O1 Pb1 O3 160.84(17)
N6 Pb1 O3 89.79(17)
N1 Pb1 O3 86.73(17)
C7 N6 C11 117.4(5)
C7 N6 Pb1 126.8(4)
C11 N6 Pb1 114.3(4)
C12 N7 N8 105.1(5)
N4 N3 N2 108.8(5)
C1 N1 C5 116.4(5)
C1 N1 Pb1 115.2(4)
C5 N1 Pb1 127.9(4)
C6 N2 N3 105.3(5)
N9 N8 N7 109.0(5)
N4 N5 C6 103.8(5)
N2 C6 N5 111.3(5)
N2 C6 C3 124.5(5)
N5 C6 C3 124.2(5)
N6 C7 C8 123.3(6)
N6 C7 H7A 118.4
C8 C7 H7A 118.4
C12 N10 N9 104.9(5)
C8 C9 C10 117.1(5)
C8 C9 C12 122.5(6)
C10 C9 C12 120.5(5)
N8 N9 N10 109.3(5)
C4 C3 C2 117.1(5)
C4 C3 C6 122.0(5)
C2 C3 C6 121.0(5)
N3 N4 N5 110.8(5)
N1 C1 C2 124.6(6)
N1 C1 H1A 117.7
C2 C1 H1A 117.7
N6 C11 C10 122.7(6)
N6 C11 H11A 118.7
C10 C11 H11A 118.7
N7 C12 N10 111.7(5)
N7 C12 C9 124.7(6)
N10 C12 C9 123.5(6)
N1 C5 C4 124.1(6)
N1 C5 H5A 118.0
C4 C5 H5A 118.0
C1 C2 C3 118.3(6)
C1 C2 H2A 120.8
C3 C2 H2A 120.8
C7 C8 C9 119.8(6)
C7 C8 H8A 120.1
C9 C8 H8A 120.1
C5 C4 C3 119.6(6)
C5 C4 H4A 120.2
C3 C4 H4A 120.2
C9 C10 C11 119.7(6)
C9 C10 H10A 120.1
C11 C10 H10A 120.1
H5C O5 H5B 109.5
H6A O6 H6B 109.5
Pb1 O1 H1B 109.2
Pb1 O1 H1C 109.4
H1B O1 H1C 109.5
H4B O4 H4C 109.5
Pb1 O2 H2B 103.9
Pb1 O2 H2C 109.3
H2B O2 H2C 109.7
Pb1 O3 H3B 109.5
Pb1 O3 H3A 109.4
H3B O3 H3A 109.5
H7B O7 H7C 109.5

loop_
_geom_bond_atom_site_label_1
_geom_bond_atom_site_label_2
_geom_bond_distance
Pb1 O2 2.370(5)
Pb1 O1 2.490(5)
Pb1 N6 2.614(5)
Pb1 N1 2.631(5)
Pb1 O3 2.698(5)
N6 C7 1.333(8)
N6 C11 1.343(8)
N7 C12 1.329(8)
N7 N8 1.350(7)
N3 N4 1.300(8)
N3 N2 1.349(7)
N1 C1 1.321(8)
N1 C5 1.348(8)
N2 C6 1.327(8)
N8 N9 1.322(8)
N5 N4 1.343(7)
N5 C6 1.351(8)
C6 C3 1.465(7)
C7 C8 1.384(8)
C7 H7A 0.9300
N10 C12 1.337(8)
N10 N9 1.345(7)
C9 C8 1.387(8)
C9 C10 1.389(9)
C9 C12 1.473(7)
C3 C4 1.392(8)
C3 C2 1.410(8)
C1 C2 1.391(8)
C1 H1A 0.9300
C11 C10 1.391(8)
C11 H11A 0.9300
C5 C4 1.370(8)
C5 H5A 0.9300
C2 H2A 0.9300
C8 H8A 0.9300
C4 H4A 0.9300
C10 H10A 0.9300
O5 H5C 0.8502
O5 H5B 0.8499
O6 H6A 0.8499
O6 H6B 0.8500
O1 H1B 0.8501
O1 H1C 0.8505
O4 H4B 0.8502
O4 H4C 0.8500
O2 H2B 0.8500
O2 H2C 0.8500
O3 H3B 0.8499
O3 H3A 0.8501
O7 H7B 0.8501
O7 H7C 0.8501

loop_
_geom_torsion_atom_site_label_1
_geom_torsion_atom_site_label_2
_geom_torsion_atom_site_label_3
_geom_torsion_atom_site_label_4
_geom_torsion
O2 Pb1 N6 C7 -62.8(5)
O1 Pb1 N6 C7 20.2(5)
N1 Pb1 N6 C7 -58.2(7)
O3 Pb1 N6 C7 -141.2(6)
O2 Pb1 N6 C11 131.8(5)
O1 Pb1 N6 C11 -145.3(5)
N1 Pb1 N6 C11 136.4(5)
O3 Pb1 N6 C11 53.4(5)
O2 Pb1 N1 C1 -125.3(5)
O1 Pb1 N1 C1 152.3(5)
N6 Pb1 N1 C1 -129.9(5)
O3 Pb1 N1 C1 -46.1(5)
O2 Pb1 N1 C5 63.8(5)
O1 Pb1 N1 C5 -18.6(5)
N6 Pb1 N1 C5 59.2(7)
O3 Pb1 N1 C5 143.0(6)
N4 N3 N2 C6 -0.9(7)
C12 N7 N8 N9 -1.7(7)
N3 N2 C6 N5 0.3(7)
N3 N2 C6 C3 -178.9(5)
N4 N5 C6 N2 0.4(7)
N4 N5 C6 C3 179.5(5)
C11 N6 C7 C8 1.5(10)
Pb1 N6 C7 C8 -163.5(5)
N7 N8 N9 N10 1.8(7)
C12 N10 N9 N8 -1.2(7)
N2 C6 C3 C4 178.7(6)
N5 C6 C3 C4 -0.3(9)
N2 C6 C3 C2 -0.6(9)
N5 C6 C3 C2 -179.6(6)
N2 N3 N4 N5 1.2(7)
C6 N5 N4 N3 -1.0(7)
C5 N1 C1 C2 1.0(10)
Pb1 N1 C1 C2 -171.0(5)
C7 N6 C11 C10 -2.4(10)
Pb1 N6 C11 C10 164.5(5)
N8 N7 C12 N10 1.0(7)
N8 N7 C12 C9 -179.5(5)
N9 N10 C12 N7 0.1(7)
N9 N10 C12 C9 -179.4(5)
C8 C9 C12 N7 -7.8(9)
C10 C9 C12 N7 172.8(6)
C8 C9 C12 N10 171.6(6)
C10 C9 C12 N10 -7.8(9)
C1 N1 C5 C4 -0.2(10)
Pb1 N1 C5 C4 170.6(5)
N1 C1 C2 C3 -1.0(10)
C4 C3 C2 C1 0.1(9)
C6 C3 C2 C1 179.5(6)
N6 C7 C8 C9 1.1(11)
C10 C9 C8 C7 -2.8(9)
C12 C9 C8 C7 177.8(6)
N1 C5 C4 C3 -0.6(11)
C2 C3 C4 C5 0.6(9)
C6 C3 C4 C5 -178.7(6)
C8 C9 C10 C11 1.9(9)
C12 C9 C10 C11 -178.7(6)
N6 C11 C10 C9 0.7(10)
